data_4309482
loop_
_publ_author_name
'H. V. Nanishankar'
'Saikat Dutta'
'Munirathinam Nethaji'
'Balaji R. Jagirdar'

_publ_section_title
;
Dynamics of a cis-Dihydrogen/Hydride Complex of Iridium
;
_journal_name_full 'Inorganic Chemistry'
_journal_page_first 6203
_journal_page_last 6210
_journal_paper_doi 10.1021/ic050266c
_journal_volume 44
_journal_year 2005
_chemical_formula_moiety 'C52 H85 F3 Ir O4 P2 S3'
_chemical_formula_sum 'C52 H85 F3 Ir O4 P2 S3'
_chemical_formula_weight 1181.52
_chemical_name_systematic
;
 ?
;
_space_group_IT_number 2
_symmetry_cell_setting triclinic
_symmetry_space_group_name_Hall '-P 1'
_symmetry_space_group_name_H-M 'P -1'
_atom_sites_solution_hydrogens geom
_atom_sites_solution_primary direct
_atom_sites_solution_secondary difmap
_audit_creation_method SHELXL-97
_cell_angle_alpha 84.049(8)
_cell_angle_beta 67.300(7)
_cell_angle_gamma 61.362(7)
_cell_formula_units_Z 2
_cell_length_a 14.486(7)
_cell_length_b 14.576(7)
_cell_length_c 16.653(9)
_cell_measurement_temperature 293(2)
_cell_measurement_theta_max 27.3
_cell_measurement_theta_min 1.33
_cell_volume 2833(2)
_computing_cell_refinement 'BRUKER SMART'
_computing_data_collection 'BRUKER SMART'
_computing_data_reduction 'BRUKER SMART'
_computing_molecular_graphics Ortep-3
_computing_publication_material 'Wingx publication routines (Farrugia, 1997)'
_computing_structure_refinement 'SHELXL-97 (Sheldrick, 1997)'
_computing_structure_solution SHELXL-97
_diffrn_ambient_temperature 293(2)
_diffrn_detector_area_resol_mean 0.3
_diffrn_measured_fraction_theta_full 0.901
_diffrn_measured_fraction_theta_max 0.901
_diffrn_measurement_device_type 'BRUKER SMART'
_diffrn_measurement_method Omega
_diffrn_radiation_monochromator graphite
_diffrn_radiation_source 'fine-focus sealed tube'
_diffrn_radiation_type MoK\a
_diffrn_radiation_wavelength 0.71073
_diffrn_reflns_av_R_equivalents 0.0771
_diffrn_reflns_av_sigmaI/netI 0.0628
_diffrn_reflns_limit_h_max 18
_diffrn_reflns_limit_h_min -18
_diffrn_reflns_limit_k_max 17
_diffrn_reflns_limit_k_min -17
_diffrn_reflns_limit_l_max 21
_diffrn_reflns_limit_l_min -20
_diffrn_reflns_number 29972
_diffrn_reflns_theta_full 27.38
_diffrn_reflns_theta_max 27.38
_diffrn_reflns_theta_min 1.33
_exptl_absorpt_coefficient_mu 2.574
_exptl_absorpt_correction_T_max 0.7649
_exptl_absorpt_correction_T_min 0.5542
_exptl_absorpt_correction_type multi-scan
_exptl_absorpt_process_details SADABS
_exptl_crystal_colour Yellow
_exptl_crystal_density_diffrn 1.385
_exptl_crystal_density_method 'not measured'
_exptl_crystal_description Rectangular
_exptl_crystal_F_000 1222
_exptl_crystal_size_max 0.26
_exptl_crystal_size_mid 0.24
_exptl_crystal_size_min 0.11
_refine_diff_density_max 1.827
_refine_diff_density_min -0.818
_refine_diff_density_rms 0.100
_refine_ls_extinction_method none
_refine_ls_goodness_of_fit_ref 0.986
_refine_ls_hydrogen_treatment mixed
_refine_ls_matrix_type fullcycle
_refine_ls_number_parameters 598
_refine_ls_number_reflns 11588
_refine_ls_number_restraints 0
_refine_ls_restrained_S_all 0.986
_refine_ls_R_factor_all 0.0444
_refine_ls_R_factor_gt 0.0359
_refine_ls_shift/su_max 0.028
_refine_ls_shift/su_mean 0.007
_refine_ls_structure_factor_coef Fsqd
_refine_ls_weighting_details 'calc w=1/[\s^2^(Fo^2^)+(0.0451P)^2^+0.0000P] where P=(Fo^2^+2Fc^2^)/3'
_refine_ls_weighting_scheme calc
_refine_ls_wR_factor_gt 0.0848
_refine_ls_wR_factor_ref 0.0878
_reflns_number_gt 9857
_reflns_number_total 11588
_reflns_threshold_expression >2sigma(I)
_cod_data_source_file ic050266csi20050527_085253_2.cif
_cod_data_source_block nani9_m
_cod_depositor_comments
;
The following automatic conversions were performed:
'_symmetry_cell_setting' value 'Triclinic' changed to 'triclinic'
according to '/home/saulius/struct/CIF-dictionaries/cif_core.dic'
dictionary named 'cif_core.dic' version 2.4.1 from
2010-06-29.

'_exptl_absorpt_correction_type' value 'Multi-Scan' changed
to 'multi-scan' according to
'/home/saulius/struct/CIF-dictionaries/cif_core.dic' dictionary named
'cif_core.dic' version 2.4.1 from 2010-06-29.

Automatic conversion script
Id: cif_fix_enum 1527 2010-12-29 10:47:43Z saulius 
;
_cod_original_cell_volume 2832(3)
_cod_database_code 4309482

loop_
_symmetry_equiv_pos_as_xyz
'x, y, z'
'-x, -y, -z'

loop_
_atom_site_label
_atom_site_type_symbol
_atom_site_fract_x
_atom_site_fract_y
_atom_site_fract_z
_atom_site_U_iso_or_equiv
_atom_site_adp_type
_atom_site_occupancy
_atom_site_symmetry_multiplicity
_atom_site_calc_flag
_atom_site_refinement_flags
_atom_site_disorder_assembly
_atom_site_disorder_group
Ir1 Ir 0.316820(8) 0.381856(7) 0.219313(6) 0.04093(3) Uani 1 1 d . . .
P2 P 0.22065(6) 0.33898(5) 0.15449(4) 0.04239(17) Uani 1 1 d . . .
S2 S 0.25345(7) 0.56975(6) 0.19559(6) 0.0629(2) Uani 1 1 d . . .
S1 S 0.43997(7) 0.39270(7) 0.08545(5) 0.0586(2) Uani 1 1 d . . .
O4 O 0.18173(18) 0.40818(18) 0.34395(14) 0.0596(6) Uani 1 1 d . . .
C25 C 0.3160(2) 0.2685(2) 0.04254(18) 0.0471(7) Uani 1 1 d . . .
H25 H 0.3343 0.3201 0.0072 0.056 Uiso 1 1 calc R . .
C19 C 0.0953(2) 0.4484(2) 0.13670(19) 0.0491(7) Uani 1 1 d . . .
H19 H 0.0589 0.4174 0.1182 0.059 Uiso 1 1 calc R . .
C30 C 0.4304(2) 0.1764(2) 0.03424(19) 0.0558(8) Uani 1 1 d . . .
H30A H 0.4194 0.1189 0.0628 0.067 Uiso 1 1 calc R . .
H30B H 0.4652 0.1970 0.0633 0.067 Uiso 1 1 calc R . .
C31 C 0.1629(2) 0.2563(2) 0.2257(2) 0.0521(8) Uani 1 1 d . . .
H31 H 0.1279 0.2914 0.2849 0.063 Uiso 1 1 calc R . .
C26 C 0.2616(3) 0.2358(3) -0.0042(2) 0.0609(9) Uani 1 1 d . . .
H26A H 0.2476 0.1795 0.0241 0.073 Uiso 1 1 calc R . .
H26B H 0.1891 0.2949 -0.0002 0.073 Uiso 1 1 calc R . .
C32 C 0.2542(3) 0.1467(2) 0.2301(2) 0.0630(9) Uani 1 1 d . . .
H32A H 0.2905 0.1057 0.1741 0.076 Uiso 1 1 calc R . .
H32B H 0.3121 0.1526 0.2415 0.076 Uiso 1 1 calc R . .
C27 C 0.3407(3) 0.1989(3) -0.1002(2) 0.0674(10) Uani 1 1 d . . .
H27A H 0.3069 0.1756 -0.1283 0.081 Uiso 1 1 calc R . .
H27B H 0.3484 0.2575 -0.1293 0.081 Uiso 1 1 calc R . .
C20 C 0.1305(3) 0.5127(2) 0.0645(2) 0.0597(9) Uani 1 1 d . . .
H20A H 0.1793 0.4681 0.0096 0.072 Uiso 1 1 calc R . .
H20B H 0.1737 0.5384 0.0785 0.072 Uiso 1 1 calc R . .
C29 C 0.5096(3) 0.1398(3) -0.0621(2) 0.0656(10) Uani 1 1 d . . .
H29A H 0.5256 0.1955 -0.0893 0.079 Uiso 1 1 calc R . .
H29B H 0.5812 0.0793 -0.0660 0.079 Uiso 1 1 calc R . .
C24 C 0.0081(3) 0.5182(2) 0.2228(2) 0.0595(9) Uani 1 1 d . . .
H24A H 0.0438 0.5456 0.2451 0.071 Uiso 1 1 calc R . .
H24B H -0.0176 0.4766 0.2659 0.071 Uiso 1 1 calc R . .
C28 C 0.4563(3) 0.1110(3) -0.1104(2) 0.0703(11) Uani 1 1 d . . .
H28A H 0.5054 0.0937 -0.1721 0.084 Uiso 1 1 calc R . .
H28B H 0.4498 0.0492 -0.0883 0.084 Uiso 1 1 calc R . .
C37 C 0.3643(3) 0.5252(3) 0.1005(2) 0.0712(10) Uani 1 1 d . . .
C22 C -0.0569(3) 0.6741(3) 0.1384(3) 0.0803(12) Uani 1 1 d . . .
H22A H -0.1228 0.7312 0.1300 0.096 Uiso 1 1 calc R . .
H22B H -0.0209 0.7042 0.1574 0.096 Uiso 1 1 calc R . .
C21 C 0.0251(3) 0.6071(3) 0.0538(2) 0.0780(11) Uani 1 1 d . . .
H21A H 0.0497 0.6492 0.0107 0.094 Uiso 1 1 calc R . .
H21B H -0.0128 0.5812 0.0328 0.094 Uiso 1 1 calc R . .
C36 C 0.0670(3) 0.2488(3) 0.2137(3) 0.0740(10) Uani 1 1 d . . .
H36A H 0.0963 0.2115 0.1570 0.089 Uiso 1 1 calc R . .
H36B H 0.0069 0.3190 0.2149 0.089 Uiso 1 1 calc R . .
C33 C 0.2047(3) 0.0903(3) 0.3010(3) 0.0773(11) Uani 1 1 d . . .
H33A H 0.2643 0.0196 0.2991 0.093 Uiso 1 1 calc R . .
H33B H 0.1769 0.1266 0.3577 0.093 Uiso 1 1 calc R . .
C23 C -0.0952(3) 0.6103(3) 0.2084(3) 0.0781(12) Uani 1 1 d . . .
H23A H -0.1347 0.5831 0.1908 0.094 Uiso 1 1 calc R . .
H23B H -0.1479 0.6552 0.2627 0.094 Uiso 1 1 calc R . .
C35 C 0.0177(3) 0.1914(3) 0.2858(3) 0.0869(13) Uani 1 1 d . . .
H35A H -0.0196 0.2330 0.3417 0.104 Uiso 1 1 calc R . .
H35B H -0.0391 0.1838 0.2743 0.104 Uiso 1 1 calc R . .
C34 C 0.1089(3) 0.0851(3) 0.2906(3) 0.0870(13) Uani 1 1 d . . .
H34A H 0.1389 0.0405 0.2376 0.104 Uiso 1 1 calc R . .
H34B H 0.0758 0.0535 0.3397 0.104 Uiso 1 1 calc R . .
P1 P 0.43703(6) 0.35902(5) 0.29389(4) 0.04323(16) Uani 1 1 d . . .
S3 S 0.08835(9) 0.31820(8) 0.55200(6) 0.0805(3) Uani 1 1 d . . .
C7 C 0.3592(2) 0.4281(2) 0.40542(18) 0.0487(7) Uani 1 1 d . . .
H7 H 0.3081 0.3989 0.4371 0.058 Uiso 1 1 calc R . .
C13 C 0.5117(2) 0.2183(2) 0.31376(19) 0.0526(8) Uani 1 1 d . . .
H13 H 0.5597 0.2137 0.3441 0.063 Uiso 1 1 calc R . .
C1 C 0.5577(2) 0.3864(2) 0.23216(19) 0.0534(7) Uani 1 1 d . . .
H1 H 0.5866 0.3571 0.1718 0.064 Uiso 1 1 calc R . .
C12 C 0.2808(3) 0.5463(2) 0.4115(2) 0.0613(9) Uani 1 1 d . . .
H12A H 0.2352 0.5595 0.3775 0.074 Uiso 1 1 calc R . .
H12B H 0.3264 0.5816 0.3875 0.074 Uiso 1 1 calc R . .
O1 O -0.0262(3) 0.3862(2) 0.6052(2) 0.1061(12) Uani 1 1 d . . .
O3 O 0.1142(3) 0.2985(2) 0.46158(17) 0.1083(11) Uani 1 1 d . . .
C8 C 0.4310(3) 0.4093(3) 0.4595(2) 0.0645(9) Uani 1 1 d . . .
H8A H 0.4806 0.3345 0.4567 0.077 Uiso 1 1 calc R . .
H8B H 0.4784 0.4428 0.4350 0.077 Uiso 1 1 calc R . .
C18 C 0.4285(3) 0.1801(2) 0.3744(2) 0.0628(9) Uani 1 1 d . . .
H18A H 0.3817 0.2252 0.4291 0.075 Uiso 1 1 calc R . .
H18B H 0.3786 0.1841 0.3470 0.075 Uiso 1 1 calc R . .
C14 C 0.5911(3) 0.1443(2) 0.2293(2) 0.0648(10) Uani 1 1 d . . .
H14A H 0.5468 0.1467 0.1970 0.078 Uiso 1 1 calc R . .
H14B H 0.6455 0.1672 0.1929 0.078 Uiso 1 1 calc R . .
C6 C 0.5193(3) 0.5030(3) 0.2270(2) 0.0681(9) Uani 1 1 d . . .
H6A H 0.4962 0.5359 0.2840 0.082 Uiso 1 1 calc R . .
H6B H 0.4540 0.5352 0.2104 0.082 Uiso 1 1 calc R . .
C11 C 0.2024(3) 0.5899(3) 0.5073(2) 0.0730(11) Uani 1 1 d . . .
H11A H 0.1539 0.6650 0.5104 0.088 Uiso 1 1 calc R . .
H11B H 0.1538 0.5574 0.5302 0.088 Uiso 1 1 calc R . .
C2 C 0.6623(3) 0.3354(3) 0.2577(2) 0.0720(10) Uani 1 1 d . . .
H2A H 0.6412 0.3647 0.3157 0.086 Uiso 1 1 calc R . .
H2B H 0.6897 0.2603 0.2586 0.086 Uiso 1 1 calc R . .
C9 C 0.3539(3) 0.4537(3) 0.5555(2) 0.0770(11) Uani 1 1 d . . .
H9A H 0.3120 0.4153 0.5816 0.092 Uiso 1 1 calc R . .
H9B H 0.4007 0.4441 0.5877 0.092 Uiso 1 1 calc R . .
C10 C 0.2710(3) 0.5690(3) 0.5625(2) 0.0836(12) Uani 1 1 d . . .
H10A H 0.3127 0.6084 0.5437 0.100 Uiso 1 1 calc R . .
H10B H 0.2196 0.5933 0.6231 0.100 Uiso 1 1 calc R . .
O2 O 0.1694(3) 0.3381(3) 0.5685(3) 0.1417(13) Uani 1 1 d . . .
C17 C 0.4947(4) 0.0666(3) 0.3925(3) 0.0836(12) Uani 1 1 d . . .
H17A H 0.5386 0.0643 0.4250 0.100 Uiso 1 1 calc R . .
H17B H 0.4411 0.0426 0.4285 0.100 Uiso 1 1 calc R . .
C5 C 0.6157(3) 0.5217(3) 0.1597(3) 0.0881(11) Uani 1 1 d . . .
H5A H 0.6355 0.4928 0.1019 0.106 Uiso 1 1 calc R . .
H5B H 0.5896 0.5966 0.1585 0.106 Uiso 1 1 calc R . .
F2 F 0.0469(4) 0.1628(3) 0.5790(3) 0.1895(17) Uani 1 1 d . . .
F3 F 0.0947(4) 0.1968(3) 0.6755(2) 0.1899(19) Uani 1 1 d . . .
C4 C 0.7194(3) 0.4709(4) 0.1827(2) 0.0947(12) Uani 1 1 d . . .
H4A H 0.7810 0.4790 0.1375 0.114 Uiso 1 1 calc R . .
H4B H 0.7020 0.5052 0.2375 0.114 Uiso 1 1 calc R . .
C3 C 0.7558(3) 0.3566(4) 0.1911(3) 0.0919(13) Uani 1 1 d . . .
H3A H 0.8207 0.3260 0.2081 0.110 Uiso 1 1 calc R . .
H3B H 0.7803 0.3219 0.1345 0.110 Uiso 1 1 calc R . .
F1 F 0.2181(4) 0.1197(3) 0.5498(3) 0.204(2) Uani 1 1 d . . .
C15 C 0.6542(4) 0.0326(3) 0.2498(3) 0.0921(14) Uani 1 1 d . . .
H15A H 0.7019 -0.0134 0.1956 0.110 Uiso 1 1 calc R . .
H15B H 0.7035 0.0295 0.2773 0.110 Uiso 1 1 calc R . .
C16 C 0.5738(4) -0.0064(3) 0.3096(3) 0.0990(15) Uani 1 1 d . . .
H16A H 0.5297 -0.0104 0.2800 0.119 Uiso 1 1 calc R . .
H16B H 0.6174 -0.0763 0.3237 0.119 Uiso 1 1 calc R . .
C38 C 0.1139(5) 0.1939(4) 0.5927(4) 0.121(2) Uani 1 1 d . . .
C40 C 0.0799(6) 0.0291(5) 0.0570(5) 0.174(2) Uani 1 1 d . . .
C48 C 0.2404(9) 0.8281(6) 0.4007(8) 0.229(5) Uani 1 1 d . . .
C47 C 0.2385(16) 0.8548(6) 0.4665(6) 0.413(14) Uani 1 1 d . . .
C41 C 0.0142(7) 0.0000(8) 0.1234(6) 0.223(3) Uani 1 1 d . . .
C51 C 0.4139(17) 0.7995(8) 0.3723(11) 0.367(13) Uani 1 1 d . . .
C39 C 0.0412(12) 0.1189(9) 0.0189(9) 0.332(6) Uani 1 1 d . . .
C46 C 0.2191(14) 0.8790(7) 0.5352(10) 0.363(11) Uani 1 1 d . . .
C44 C 0.2402(9) -0.1588(10) 0.0540(8) 0.253(6) Uani 1 1 d . . .
C49 C 0.2758(17) 0.7999(7) 0.3272(9) 0.357(12) Uani 1 1 d . . .
C50 C 0.4111(19) 0.7731(8) 0.3120(9) 0.364(14) Uani 1 1 d . . .
C52 C 0.3749(12) 0.8356(8) 0.4468(9) 0.256(5) Uani 1 1 d . . .
C43 C 0.1484(9) -0.1438(8) 0.1140(9) 0.257(5) Uani 1 1 d . . .
C45 C 0.2161(8) -0.0530(8) 0.0117(5) 0.193(3) Uani 1 1 d . . .
C42 C 0.0178(12) -0.0672(10) 0.1641(8) 0.321(6) Uani 1 1 d . . .
H37 H 0.382(3) 0.580(3) 0.054(2) 0.074(10) Uiso 1 1 d . . .
H51 H 0.1789(14) 0.3611(14) 0.3723(12) 0.000(4) Uiso 1 1 d . . .
H52 H 0.139(3) 0.467(3) 0.366(2) 0.070(11) Uiso 1 1 d . . .

loop_
_atom_site_aniso_label
_atom_site_aniso_U_11
_atom_site_aniso_U_22
_atom_site_aniso_U_33
_atom_site_aniso_U_23
_atom_site_aniso_U_13
_atom_site_aniso_U_12
Ir1 0.04520(5) 0.04352(5) 0.03725(5) 0.00269(4) -0.01899(4) -0.02095(4)
P2 0.0428(3) 0.0399(3) 0.0439(3) 0.0004(3) -0.0215(3) -0.0150(3)
S2 0.0755(4) 0.0544(4) 0.0691(4) 0.0130(3) -0.0370(4) -0.0331(3)
S1 0.0629(4) 0.0781(4) 0.0428(4) 0.0075(3) -0.0189(3) -0.0410(3)
O4 0.0550(11) 0.0635(12) 0.0472(11) -0.0050(10) -0.0095(9) -0.0244(10)
C25 0.0475(12) 0.0417(13) 0.0475(14) -0.0025(11) -0.0235(11) -0.0126(11)
C19 0.0433(12) 0.0447(14) 0.0569(15) -0.0026(11) -0.0277(11) -0.0115(11)
C30 0.0508(14) 0.0528(16) 0.0531(15) -0.0022(12) -0.0250(12) -0.0117(13)
C31 0.0544(13) 0.0476(14) 0.0560(16) 0.0038(12) -0.0230(12) -0.0240(12)
C26 0.0572(14) 0.0598(17) 0.0608(16) -0.0121(13) -0.0305(13) -0.0150(14)
C32 0.0655(15) 0.0492(15) 0.082(2) 0.0128(14) -0.0364(15) -0.0284(13)
C27 0.0718(17) 0.0648(18) 0.0587(17) -0.0115(14) -0.0354(14) -0.0164(16)
C20 0.0565(15) 0.0545(16) 0.0585(16) 0.0078(13) -0.0293(13) -0.0143(13)
C29 0.0529(16) 0.0639(18) 0.0557(18) -0.0092(15) -0.0166(14) -0.0104(15)
C24 0.0494(14) 0.0559(16) 0.0639(18) -0.0049(14) -0.0221(13) -0.0160(13)
C28 0.0701(19) 0.0684(19) 0.0539(17) -0.0134(15) -0.0226(15) -0.0168(17)
C37 0.0883(18) 0.0817(19) 0.0645(19) 0.0260(15) -0.0364(15) -0.0543(15)
C22 0.0748(19) 0.0483(18) 0.108(3) -0.0017(17) -0.0504(19) -0.0083(16)
C21 0.086(2) 0.0551(18) 0.087(2) 0.0108(16) -0.0535(17) -0.0139(17)
C36 0.0667(16) 0.0746(19) 0.097(2) 0.0196(17) -0.0402(17) -0.0416(15)
C33 0.092(2) 0.0612(17) 0.089(2) 0.0265(16) -0.0443(18) -0.0405(16)
C23 0.0481(16) 0.064(2) 0.103(3) -0.0212(19) -0.0308(17) -0.0058(16)
C35 0.0675(18) 0.080(2) 0.116(3) 0.013(2) -0.026(2) -0.0456(16)
C34 0.095(2) 0.0697(19) 0.101(3) 0.0162(19) -0.028(2) -0.0514(17)
P1 0.0481(3) 0.0474(3) 0.0402(3) 0.0026(3) -0.0209(3) -0.0240(3)
S3 0.0855(6) 0.0723(5) 0.0611(5) 0.0014(4) -0.0098(5) -0.0342(5)
C7 0.0548(13) 0.0533(14) 0.0433(13) -0.0011(11) -0.0217(11) -0.0265(11)
C13 0.0583(13) 0.0508(14) 0.0519(14) 0.0043(12) -0.0322(12) -0.0199(12)
C1 0.0545(12) 0.0731(16) 0.0462(14) 0.0056(12) -0.0223(11) -0.0383(12)
C12 0.0692(17) 0.0547(16) 0.0561(17) -0.0049(13) -0.0270(14) -0.0226(14)
O1 0.0839(19) 0.0839(18) 0.100(2) -0.0219(16) -0.0120(17) -0.0148(16)
O3 0.159(2) 0.1012(17) 0.0583(15) 0.0043(13) -0.0156(16) -0.0763(17)
C8 0.0682(16) 0.0734(19) 0.0532(16) -0.0042(14) -0.0319(13) -0.0264(15)
C18 0.0770(17) 0.0581(16) 0.0606(17) 0.0142(13) -0.0336(14) -0.0338(14)
C14 0.0653(17) 0.0563(17) 0.0619(18) -0.0053(14) -0.0295(14) -0.0150(15)
C6 0.0794(17) 0.0794(19) 0.0646(19) 0.0139(15) -0.0301(15) -0.0516(15)
C11 0.073(2) 0.0656(19) 0.0622(19) -0.0180(15) -0.0238(16) -0.0172(17)
C2 0.0597(15) 0.098(2) 0.0705(19) 0.0112(17) -0.0335(14) -0.0409(16)
C9 0.094(2) 0.090(2) 0.0503(16) -0.0047(15) -0.0377(15) -0.0370(19)
C10 0.090(2) 0.092(2) 0.0597(19) -0.0248(17) -0.0281(17) -0.032(2)
O2 0.136(2) 0.202(3) 0.122(3) -0.013(2) -0.019(2) -0.125(2)
C17 0.117(2) 0.0608(18) 0.088(2) 0.0244(16) -0.0581(19) -0.0427(18)
C5 0.121(2) 0.116(2) 0.068(2) 0.0265(18) -0.0353(19) -0.0907(18)
F2 0.256(3) 0.157(2) 0.204(4) 0.032(2) -0.065(3) -0.155(2)
F3 0.299(4) 0.165(3) 0.114(2) 0.0702(19) -0.087(2) -0.122(3)
C4 0.1071(19) 0.168(3) 0.060(2) 0.019(2) -0.0307(17) -0.1060(19)
C3 0.0684(17) 0.158(3) 0.069(2) 0.012(2) -0.0271(17) -0.069(2)
F1 0.165(3) 0.083(2) 0.252(5) 0.020(2) -0.043(3) -0.006(2)
C15 0.094(2) 0.060(2) 0.098(3) -0.0145(19) -0.049(2) -0.004(2)
C16 0.132(3) 0.0510(19) 0.113(3) 0.0102(19) -0.063(3) -0.031(2)
C38 0.148(4) 0.095(3) 0.089(3) 0.010(3) -0.016(3) -0.059(3)
C40 0.278(5) 0.131(4) 0.192(5) 0.029(4) -0.170(4) -0.097(4)
C48 0.271(8) 0.100(4) 0.319(11) 0.069(6) -0.135(8) -0.085(5)
C47 0.66(3) 0.084(5) 0.122(6) -0.016(4) 0.113(10) -0.097(9)
C41 0.270(5) 0.372(8) 0.154(7) 0.024(6) -0.055(5) -0.267(5)
C51 0.43(2) 0.120(7) 0.41(2) 0.108(9) -0.100(18) -0.087(10)
C39 0.456(13) 0.204(9) 0.418(14) -0.028(9) -0.284(11) -0.120(10)
C46 0.49(2) 0.123(6) 0.322(16) 0.014(9) -0.017(17) -0.142(9)
C44 0.167(7) 0.286(12) 0.253(10) -0.047(9) -0.101(7) -0.040(8)
C49 0.60(2) 0.079(5) 0.298(14) 0.061(6) -0.160(16) -0.107(9)
C50 0.51(3) 0.090(5) 0.207(11) 0.035(6) 0.032(14) -0.072(10)
C52 0.368(11) 0.157(6) 0.339(11) 0.141(6) -0.236(9) -0.143(7)
C43 0.248(9) 0.170(8) 0.363(13) -0.021(8) -0.198(9) -0.039(8)
C45 0.244(6) 0.279(8) 0.120(5) -0.020(5) -0.064(5) -0.168(6)
C42 0.578(12) 0.367(10) 0.254(11) 0.127(8) -0.202(10) -0.387(9)

loop_
_atom_type_symbol
_atom_type_description
_atom_type_scat_dispersion_real
_atom_type_scat_dispersion_imag
_atom_type_scat_source
C C 0.0033 0.0016 'International Tables Vol C Tables 4.2.6.8 and 6.1.1.4'
H H 0.0000 0.0000 'International Tables Vol C Tables 4.2.6.8 and 6.1.1.4'
P P 0.1023 0.0942 'International Tables Vol C Tables 4.2.6.8 and 6.1.1.4'
Ir Ir -1.4442 7.9887 'International Tables Vol C Tables 4.2.6.8 and 6.1.1.4'
F F 0.0171 0.0103 'International Tables Vol C Tables 4.2.6.8 and 6.1.1.4'
O O 0.0106 0.0060 'International Tables Vol C Tables 4.2.6.8 and 6.1.1.4'
S S 0.1246 0.1234 'International Tables Vol C Tables 4.2.6.8 and 6.1.1.4'

loop_
_geom_angle_atom_site_label_1
_geom_angle_atom_site_label_2
_geom_angle_atom_site_label_3
_geom_angle
_geom_angle_site_symmetry_1
_geom_angle_site_symmetry_3
_geom_angle_publ_flag
O4 Ir1 S1 167.47(6) . . ?
O4 Ir1 P2 88.90(8) . . ?
S1 Ir1 P2 92.47(5) . . ?
O4 Ir1 P1 88.78(8) . . ?
S1 Ir1 P1 94.30(5) . . ?
P2 Ir1 P1 158.96(2) . . ?
O4 Ir1 S2 96.19(6) . . ?
S1 Ir1 S2 71.34(3) . . ?
P2 Ir1 S2 102.23(4) . . ?
P1 Ir1 S2 98.81(3) . . ?
C31 P2 C19 104.15(14) . . ?
C31 P2 C25 109.74(14) . . ?
C19 P2 C25 102.83(12) . . ?
C31 P2 Ir1 109.35(11) . . ?
C19 P2 Ir1 118.17(11) . . ?
C25 P2 Ir1 112.07(10) . . ?
C37 S2 Ir1 85.24(13) . . ?
C37 S1 Ir1 90.47(12) . . ?
C30 C25 C26 109.3(2) . . ?
C30 C25 P2 115.7(2) . . ?
C26 C25 P2 115.8(2) . . ?
C20 C19 C24 111.3(3) . . ?
C20 C19 P2 111.8(2) . . ?
C24 C19 P2 110.2(2) . . ?
C25 C30 C29 110.7(3) . . ?
C32 C31 C36 109.8(3) . . ?
C32 C31 P2 114.0(2) . . ?
C36 C31 P2 118.1(2) . . ?
C27 C26 C25 110.0(3) . . ?
C33 C32 C31 111.8(3) . . ?
C28 C27 C26 112.0(3) . . ?
C19 C20 C21 111.3(3) . . ?
C28 C29 C30 111.1(3) . . ?
C19 C24 C23 110.5(3) . . ?
C27 C28 C29 111.7(3) . . ?
S2 C37 S1 112.9(2) . . ?
C21 C22 C23 110.9(3) . . ?
C22 C21 C20 111.4(3) . . ?
C31 C36 C35 111.2(3) . . ?
C34 C33 C32 111.9(3) . . ?
C22 C23 C24 110.6(3) . . ?
C34 C35 C36 111.5(3) . . ?
C35 C34 C33 112.2(3) . . ?
C7 P1 C1 110.07(15) . . ?
C7 P1 C13 102.87(13) . . ?
C1 P1 C13 102.48(14) . . ?
C7 P1 Ir1 114.04(10) . . ?
C1 P1 Ir1 115.58(11) . . ?
C13 P1 Ir1 110.42(11) . . ?
O1 S3 O3 117.2(2) . . ?
O1 S3 O2 113.2(2) . . ?
O3 S3 O2 114.4(2) . . ?
O1 S3 C38 103.8(2) . . ?
O3 S3 C38 103.5(2) . . ?
O2 S3 C38 102.4(3) . . ?
C12 C7 C8 108.6(3) . . ?
C12 C7 P1 115.3(2) . . ?
C8 C7 P1 116.46(19) . . ?
C14 C13 C18 110.3(3) . . ?
C14 C13 P1 113.1(2) . . ?
C18 C13 P1 112.51(19) . . ?
C6 C1 C2 109.1(3) . . ?
C6 C1 P1 112.7(2) . . ?
C2 C1 P1 118.4(2) . . ?
C7 C12 C11 110.2(3) . . ?
C9 C8 C7 110.8(3) . . ?
C17 C18 C13 110.2(3) . . ?
C15 C14 C13 110.5(3) . . ?
C1 C6 C5 111.2(3) . . ?
C10 C11 C12 111.0(3) . . ?
C3 C2 C1 109.0(3) . . ?
C10 C9 C8 111.2(3) . . ?
C9 C10 C11 111.9(3) . . ?
C16 C17 C18 112.2(3) . . ?
C4 C5 C6 110.7(3) . . ?
C3 C4 C5 110.1(4) . . ?
C4 C3 C2 113.6(3) . . ?
C16 C15 C14 112.2(3) . . ?
C17 C16 C15 110.4(4) . . ?
F3 C38 F1 109.0(6) . . ?
F3 C38 F2 109.4(5) . . ?
F1 C38 F2 104.5(5) . . ?
F3 C38 S3 112.2(4) . . ?
F1 C38 S3 112.2(4) . . ?
F2 C38 S3 109.3(4) . . ?
C41 C40 C39 124.9(9) . . ?
C41 C40 C45 118.6(7) . . ?
C39 C40 C45 116.3(9) . . ?
C49 C48 C47 158(2) . . ?
C46 C47 C48 168(2) . . ?
C46 C47 C52 84.0(19) . . ?
C48 C47 C52 108.0(11) . . ?
C42 C41 C40 141.9(11) . . ?
C42 C41 C43 50.3(9) . . ?
C40 C41 C43 91.7(6) . . ?
C50 C51 C52 155(3) . . ?
C47 C46 C52 61.8(15) . . ?
C43 C44 C45 106.4(10) . . ?
C48 C49 C50 92.2(17) . . ?
C51 C50 C49 112.1(17) . . ?
C51 C52 C47 93.6(16) . . ?
C51 C52 C46 127.6(19) . . ?
C47 C52 C46 34.2(7) . . ?
C44 C43 C42 147.9(14) . . ?
C44 C43 C41 114.6(11) . . ?
C42 C43 C41 33.4(5) . . ?
C44 C45 C40 108.5(7) . . ?
C41 C42 C43 96.3(11) . . ?

loop_
_geom_bond_atom_site_label_1
_geom_bond_atom_site_label_2
_geom_bond_distance
_geom_bond_site_symmetry_2
_geom_bond_publ_flag
Ir1 O4 2.144(2) . ?
Ir1 S1 2.3032(12) . ?
Ir1 P2 2.3731(11) . ?
Ir1 P1 2.3903(12) . ?
Ir1 S2 2.4789(15) . ?
P2 C31 1.861(3) . ?
P2 C19 1.862(3) . ?
P2 C25 1.868(3) . ?
S2 C37 1.661(3) . ?
S1 C37 1.689(4) . ?
C25 C30 1.516(4) . ?
C25 C26 1.537(5) . ?
C19 C20 1.529(5) . ?
C19 C24 1.536(4) . ?
C30 C29 1.531(4) . ?
C31 C32 1.528(4) . ?
C31 C36 1.532(5) . ?
C26 C27 1.527(4) . ?
C32 C33 1.515(5) . ?
C27 C28 1.498(4) . ?
C20 C21 1.549(4) . ?
C29 C28 1.510(6) . ?
C24 C23 1.544(4) . ?
C22 C21 1.493(5) . ?
C22 C23 1.515(6) . ?
C36 C35 1.534(6) . ?
C33 C34 1.502(6) . ?
C35 C34 1.499(5) . ?
P1 C7 1.849(3) . ?
P1 C1 1.862(3) . ?
P1 C13 1.869(3) . ?
S3 O1 1.411(3) . ?
S3 O3 1.429(3) . ?
S3 O2 1.460(4) . ?
S3 C38 1.782(6) . ?
C7 C12 1.529(4) . ?
C7 C8 1.538(4) . ?
C13 C14 1.531(4) . ?
C13 C18 1.539(5) . ?
C1 C6 1.519(5) . ?
C1 C2 1.543(4) . ?
C12 C11 1.536(4) . ?
C8 C9 1.538(4) . ?
C18 C17 1.533(5) . ?
C14 C15 1.518(5) . ?
C6 C5 1.540(5) . ?
C11 C10 1.510(6) . ?
C2 C3 1.527(5) . ?
C9 C10 1.510(5) . ?
C17 C16 1.505(5) . ?
C5 C4 1.507(6) . ?
F2 C38 1.346(8) . ?
F3 C38 1.298(6) . ?
C4 C3 1.497(6) . ?
F1 C38 1.311(6) . ?
C15 C16 1.514(7) . ?
C40 C41 1.337(11) . ?
C40 C39 1.352(13) . ?
C40 C45 1.634(11) . ?
C48 C49 1.162(17) . ?
C48 C47 1.187(18) . ?
C47 C46 1.118(19) . ?
C47 C52 1.75(3) . ?
C41 C42 1.124(14) . ?
C41 C43 2.031(13) . ?
C51 C50 1.13(3) . ?
C51 C52 1.20(2) . ?
C46 C52 1.98(2) . ?
C44 C43 1.247(16) . ?
C44 C45 1.564(16) . ?
C49 C50 1.72(3) . ?
C43 C42 1.572(16) . ?
